data_7052774
loop_
_publ_author_name
'Shin, Ji-Young'
'Dolphin, David'

_publ_section_title
;
 Synthesis of a class of
 5-((5-(pyrrol-2-yl-methylene)-pyrrol-2-yl)methylene)furan-2-ones and the
 formation of a furanone dipyrrin imino ether
;
_journal_issue 11
_journal_name_full 'New Journal of Chemistry'
_journal_page_first 2483
_journal_paper_doi 10.1039/c1nj20415g
_journal_volume 35
_journal_year 2011
_chemical_formula_sum 'C25 H17 Cl4 N3 O3'
_chemical_formula_weight 549.22
_chemical_name_systematic
;
?
;
_space_group_IT_number 2
_symmetry_cell_setting triclinic
_symmetry_space_group_name_Hall '-P 1'
_symmetry_space_group_name_H-M 'P -1'
_atom_sites_solution_hydrogens geom
_atom_sites_solution_primary direct
_atom_sites_solution_secondary difmap
_audit_creation_method SHELXL-97
_cell_angle_alpha 102.326(2)
_cell_angle_beta 94.333(2)
_cell_angle_gamma 98.378(2)
_cell_formula_units_Z 2
_cell_length_a 7.5524(4)
_cell_length_b 12.9084(7)
_cell_length_c 13.1120(7)
_cell_measurement_reflns_used 9956
_cell_measurement_temperature 173(2)
_cell_measurement_theta_max 27.89
_cell_measurement_theta_min 2.74
_cell_volume 1227.94(11)
_computing_structure_refinement 'SHELXL-97 (Sheldrick, 1997)'
_diffrn_ambient_temperature 173(2)
_diffrn_measured_fraction_theta_full 0.975
_diffrn_measured_fraction_theta_max 0.975
_diffrn_measurement_device_type 'Bruker X8 APEX II'
_diffrn_measurement_method 'area detector'
_diffrn_radiation_monochromator graphite
_diffrn_radiation_source 'fine-focus sealed tube'
_diffrn_radiation_type MoK\a
_diffrn_radiation_wavelength 0.71073
_diffrn_reflns_av_R_equivalents 0.0275
_diffrn_reflns_av_sigmaI/netI 0.0190
_diffrn_reflns_limit_h_max 9
_diffrn_reflns_limit_h_min -9
_diffrn_reflns_limit_k_max 16
_diffrn_reflns_limit_k_min -16
_diffrn_reflns_limit_l_max 17
_diffrn_reflns_limit_l_min -17
_diffrn_reflns_number 38153
_diffrn_reflns_theta_full 28.08
_diffrn_reflns_theta_max 28.08
_diffrn_reflns_theta_min 2.54
_exptl_absorpt_coefficient_mu 0.516
_exptl_absorpt_correction_T_max 0.814
_exptl_absorpt_correction_T_min 0.674
_exptl_absorpt_correction_type multi-scan
_exptl_crystal_colour black
_exptl_crystal_density_diffrn 1.485
_exptl_crystal_density_method 'not measured'
_exptl_crystal_description prism
_exptl_crystal_F_000 560
_exptl_crystal_size_max 0.55
_exptl_crystal_size_mid 0.45
_exptl_crystal_size_min 0.40
_refine_diff_density_max 0.514
_refine_diff_density_min -0.378
_refine_diff_density_rms 0.063
_refine_ls_extinction_method none
_refine_ls_goodness_of_fit_ref 1.075
_refine_ls_hydrogen_treatment mixed
_refine_ls_matrix_type full
_refine_ls_number_parameters 321
_refine_ls_number_reflns 5806
_refine_ls_number_restraints 0
_refine_ls_restrained_S_all 1.075
_refine_ls_R_factor_all 0.0574
_refine_ls_R_factor_gt 0.0409
_refine_ls_shift/su_max 0.001
_refine_ls_shift/su_mean 0.000
_refine_ls_structure_factor_coef Fsqd
_refine_ls_weighting_details 'calc w=1/[\s^2^(Fo^2^)+(0.0492P)^2^+1.1165P] where P=(Fo^2^+2Fc^2^)/3'
_refine_ls_weighting_scheme calc
_refine_ls_wR_factor_gt 0.1008
_refine_ls_wR_factor_ref 0.1179
_reflns_number_gt 4685
_reflns_number_total 5806
_reflns_threshold_expression >2sigma(I)
_cod_data_source_file c1nj20415g.txt
_cod_data_source_block dd314
_cod_database_code 7052774

loop_
_symmetry_equiv_pos_as_xyz
'x, y, z'
'-x, -y, -z'

loop_
_atom_site_label
_atom_site_type_symbol
_atom_site_fract_x
_atom_site_fract_y
_atom_site_fract_z
_atom_site_U_iso_or_equiv
_atom_site_adp_type
_atom_site_occupancy
_atom_site_symmetry_multiplicity
_atom_site_calc_flag
_atom_site_refinement_flags
C1 C 0.5489(3) 0.11082(17) 0.75959(16) 0.0304(4) Uani 1 1 d .
C2 C 0.5013(3) -0.00649(17) 0.73961(17) 0.0304(4) Uani 1 1 d .
C3 C 0.3916(3) -0.04158(15) 0.64958(16) 0.0274(4) Uani 1 1 d .
C4 C 0.3668(3) 0.05018(15) 0.60672(15) 0.0253(4) Uani 1 1 d .
C5 C 0.2768(2) 0.06036(15) 0.51632(15) 0.0244(4) Uani 1 1 d .
C6 C 0.2693(3) 0.16006(15) 0.48478(15) 0.0243(4) Uani 1 1 d .
C7 C 0.3467(3) 0.26602(16) 0.53288(16) 0.0295(4) Uani 1 1 d .
H7 H 0.4184 0.2897 0.5988 0.035 Uiso 1 1 calc R
C8 C 0.2988(3) 0.33053(16) 0.46580(17) 0.0311(4) Uani 1 1 d .
H8 H 0.3330 0.4063 0.4777 0.037 Uiso 1 1 calc R
C9 C 0.1923(3) 0.26437(15) 0.37864(16) 0.0270(4) Uani 1 1 d .
C10 C 0.1037(3) 0.29268(15) 0.28973(16) 0.0275(4) Uani 1 1 d .
C11 C -0.0034(3) 0.22111(15) 0.21024(15) 0.0266(4) Uani 1 1 d .
C12 C -0.1057(3) 0.24480(17) 0.12108(16) 0.0318(4) Uani 1 1 d .
H12 H -0.1094 0.3138 0.1073 0.038 Uiso 1 1 calc R
C13 C -0.1929(3) 0.15061(18) 0.06274(17) 0.0343(5) Uani 1 1 d .
H13 H -0.2716 0.1388 -0.0001 0.041 Uiso 1 1 calc R
C14 C -0.1406(3) 0.06993(16) 0.11668(16) 0.0292(4) Uani 1 1 d .
C15 C 0.1811(3) -0.03411(15) 0.44300(16) 0.0279(4) Uani 1 1 d .
C16 C 0.1330(3) 0.40959(15) 0.28972(16) 0.0293(4) Uani 1 1 d .
C17 C 0.0182(3) 0.47736(16) 0.33355(17) 0.0333(5) Uani 1 1 d .
C18 C 0.0465(3) 0.58694(17) 0.33659(19) 0.0405(5) Uani 1 1 d .
H18 H -0.0337 0.6314 0.3678 0.049 Uiso 1 1 calc R
C19 C 0.1921(4) 0.62968(18) 0.2937(2) 0.0452(6) Uani 1 1 d .
H19 H 0.2121 0.7043 0.2950 0.054 Uiso 1 1 calc R
C20 C 0.3100(3) 0.56603(19) 0.24884(19) 0.0427(6) Uani 1 1 d .
H20 H 0.4100 0.5962 0.2188 0.051 Uiso 1 1 calc R
C21 C 0.2805(3) 0.45697(17) 0.24814(17) 0.0346(5) Uani 1 1 d .
C22 C -0.1298(3) -0.10802(16) 0.13210(17) 0.0321(4) Uani 1 1 d .
H22A H -0.1586 -0.0938 0.2057 0.039 Uiso 1 1 calc R
H22B H 0.0027 -0.0992 0.1325 0.039 Uiso 1 1 calc R
C23 C -0.2156(3) -0.22047(17) 0.07467(18) 0.0357(5) Uani 1 1 d .
H23A H -0.1880 -0.2332 0.0008 0.043 Uiso 1 1 calc R
H23B H -0.3480 -0.2281 0.0745 0.043 Uiso 1 1 calc R
C24 C -0.1462(4) -0.3036(2) 0.1270(2) 0.0529(7) Uani 1 1 d .
H24A H -0.0131 -0.2925 0.1306 0.063 Uiso 1 1 calc R
H24B H -0.1786 -0.2920 0.1998 0.063 Uiso 1 1 calc R
C25 C -0.2205(5) -0.4184(2) 0.0699(3) 0.0686(9) Uani 1 1 d .
H25A H -0.3524 -0.4288 0.0617 0.103 Uiso 1 1 calc R
H25B H -0.1800 -0.4678 0.1105 0.103 Uiso 1 1 calc R
H25C H -0.1773 -0.4331 0.0005 0.103 Uiso 1 1 calc R
N1 N 0.1767(2) 0.16137(13) 0.39137(13) 0.0250(3) Uani 1 1 d .
N2 N -0.0325(2) 0.10900(13) 0.20274(13) 0.0264(3) Uani 1 1 d .
N3 N 0.1015(3) -0.10256(15) 0.37861(16) 0.0402(4) Uani 1 1 d .
O1 O 0.6395(2) 0.17554(13) 0.82907(12) 0.0405(4) Uani 1 1 d .
O2 O 0.46140(19) 0.14077(11) 0.67510(11) 0.0286(3) Uani 1 1 d .
O3 O -0.2018(2) -0.03424(11) 0.07712(12) 0.0347(3) Uani 1 1 d .
Cl1 Cl 0.58016(8) -0.07686(5) 0.82271(5) 0.04187(15) Uani 1 1 d .
Cl2 Cl 0.29782(7) -0.17052(4) 0.59489(5) 0.03731(14) Uani 1 1 d .
Cl3 Cl -0.16814(8) 0.42395(4) 0.38710(6) 0.04569(16) Uani 1 1 d .
Cl4 Cl 0.43195(9) 0.37760(5) 0.19478(5) 0.04801(16) Uani 1 1 d .
H1N H 0.114(3) 0.1077(19) 0.3433(19) 0.026(6) Uiso 1 1 d .

loop_
_atom_site_aniso_label
_atom_site_aniso_U_11
_atom_site_aniso_U_22
_atom_site_aniso_U_33
_atom_site_aniso_U_23
_atom_site_aniso_U_13
_atom_site_aniso_U_12
C1 0.0292(10) 0.0374(11) 0.0300(11) 0.0184(9) 0.0027(8) 0.0076(8)
C2 0.0302(10) 0.0324(10) 0.0381(11) 0.0223(9) 0.0093(8) 0.0119(8)
C3 0.0269(9) 0.0239(9) 0.0373(11) 0.0152(8) 0.0110(8) 0.0076(7)
C4 0.0259(9) 0.0237(9) 0.0297(10) 0.0117(8) 0.0050(7) 0.0062(7)
C5 0.0254(9) 0.0219(9) 0.0281(10) 0.0084(7) 0.0050(7) 0.0060(7)
C6 0.0266(9) 0.0224(9) 0.0258(10) 0.0087(7) 0.0013(7) 0.0063(7)
C7 0.0359(11) 0.0245(9) 0.0273(10) 0.0059(8) -0.0045(8) 0.0065(8)
C8 0.0387(11) 0.0203(9) 0.0335(11) 0.0082(8) -0.0063(8) 0.0050(8)
C9 0.0325(10) 0.0202(8) 0.0299(10) 0.0099(7) -0.0004(8) 0.0053(7)
C10 0.0327(10) 0.0226(9) 0.0293(10) 0.0117(8) 0.0007(8) 0.0048(7)
C11 0.0314(10) 0.0230(9) 0.0276(10) 0.0111(8) 0.0013(7) 0.0050(7)
C12 0.0382(11) 0.0309(10) 0.0290(11) 0.0151(8) -0.0018(8) 0.0049(8)
C13 0.0403(12) 0.0357(11) 0.0277(11) 0.0123(9) -0.0042(8) 0.0051(9)
C14 0.0332(10) 0.0258(9) 0.0288(10) 0.0066(8) 0.0024(8) 0.0052(8)
C15 0.0295(10) 0.0232(9) 0.0352(11) 0.0124(8) 0.0067(8) 0.0083(8)
C16 0.0367(11) 0.0219(9) 0.0284(10) 0.0113(8) -0.0082(8) -0.0002(8)
C17 0.0388(11) 0.0245(9) 0.0373(12) 0.0142(8) -0.0050(9) 0.0016(8)
C18 0.0517(14) 0.0241(10) 0.0470(14) 0.0139(9) -0.0062(10) 0.0077(9)
C19 0.0620(16) 0.0246(10) 0.0482(14) 0.0175(10) -0.0085(12) -0.0013(10)
C20 0.0513(14) 0.0335(12) 0.0401(13) 0.0178(10) -0.0066(10) -0.0115(10)
C21 0.0402(12) 0.0314(10) 0.0312(11) 0.0121(9) -0.0050(9) 0.0000(9)
C22 0.0370(11) 0.0263(10) 0.0327(11) 0.0072(8) -0.0017(8) 0.0062(8)
C23 0.0390(12) 0.0277(10) 0.0373(12) 0.0041(9) -0.0005(9) 0.0031(9)
C24 0.0701(18) 0.0307(12) 0.0541(16) 0.0106(11) -0.0118(13) 0.0042(12)
C25 0.101(3) 0.0289(13) 0.071(2) 0.0127(13) -0.0090(18) 0.0020(14)
N1 0.0301(8) 0.0189(7) 0.0261(8) 0.0076(6) -0.0009(6) 0.0033(6)
N2 0.0307(8) 0.0218(8) 0.0266(8) 0.0069(6) -0.0002(6) 0.0039(6)
N3 0.0467(11) 0.0277(9) 0.0435(11) 0.0063(8) 0.0003(9) 0.0026(8)
O1 0.0462(9) 0.0412(9) 0.0338(9) 0.0170(7) -0.0082(7) 0.0001(7)
O2 0.0335(7) 0.0246(7) 0.0296(7) 0.0134(6) -0.0031(6) 0.0037(5)
O3 0.0428(8) 0.0254(7) 0.0324(8) 0.0041(6) -0.0093(6) 0.0046(6)
Cl1 0.0435(3) 0.0456(3) 0.0492(3) 0.0328(3) 0.0057(2) 0.0160(2)
Cl2 0.0412(3) 0.0225(2) 0.0523(3) 0.0155(2) 0.0091(2) 0.0062(2)
Cl3 0.0463(3) 0.0264(3) 0.0674(4) 0.0144(3) 0.0113(3) 0.0080(2)
Cl4 0.0460(3) 0.0445(3) 0.0545(4) 0.0151(3) 0.0099(3) 0.0023(3)

loop_
_atom_type_symbol
_atom_type_description
_atom_type_scat_dispersion_real
_atom_type_scat_dispersion_imag
_atom_type_scat_source
C C 0.0033 0.0016 'International Tables Vol C Tables 4.2.6.8 and 6.1.1.4'
H H 0.0000 0.0000 'International Tables Vol C Tables 4.2.6.8 and 6.1.1.4'
N N 0.0061 0.0033 'International Tables Vol C Tables 4.2.6.8 and 6.1.1.4'
O O 0.0106 0.0060 'International Tables Vol C Tables 4.2.6.8 and 6.1.1.4'
Cl Cl 0.1484 0.1585 'International Tables Vol C Tables 4.2.6.8 and 6.1.1.4'

loop_
_geom_angle_atom_site_label_1
_geom_angle_atom_site_label_2
_geom_angle_atom_site_label_3
_geom_angle
O1 C1 O2 121.61(19)
O1 C1 C2 132.47(19)
O2 C1 C2 105.92(17)
C3 C2 C1 108.72(17)
C3 C2 Cl1 129.52(17)
C1 C2 Cl1 121.76(16)
C2 C3 C4 108.19(18)
C2 C3 Cl2 126.32(15)
C4 C3 Cl2 125.49(16)
C5 C4 O2 119.11(16)
C5 C4 C3 132.92(19)
O2 C4 C3 107.94(16)
C4 C5 C15 119.58(17)
C4 C5 C6 125.43(18)
C15 C5 C6 114.98(17)
N1 C6 C7 107.58(16)
N1 C6 C5 120.83(17)
C7 C6 C5 131.58(18)
C8 C7 C6 107.12(17)
C8 C7 H7 126.4
C6 C7 H7 126.4
C9 C8 C7 107.90(17)
C9 C8 H8 126.0
C7 C8 H8 126.0
N1 C9 C8 107.67(17)
N1 C9 C10 123.02(18)
C8 C9 C10 129.28(18)
C11 C10 C9 124.25(17)
C11 C10 C16 120.00(17)
C9 C10 C16 115.75(17)
C10 C11 N2 123.33(17)
C10 C11 C12 127.15(18)
N2 C11 C12 109.52(17)
C13 C12 C11 106.84(18)
C13 C12 H12 126.6
C11 C12 H12 126.6
C12 C13 C14 105.03(18)
C12 C13 H13 127.5
C14 C13 H13 127.5
N2 C14 O3 125.06(18)
N2 C14 C13 114.48(18)
O3 C14 C13 120.45(18)
N3 C15 C5 173.3(2)
C17 C16 C21 116.53(18)
C17 C16 C10 121.92(19)
C21 C16 C10 121.5(2)
C16 C17 C18 122.5(2)
C16 C17 Cl3 119.08(15)
C18 C17 Cl3 118.40(19)
C19 C18 C17 118.9(2)
C19 C18 H18 120.6
C17 C18 H18 120.6
C18 C19 C20 121.0(2)
C18 C19 H19 119.5
C20 C19 H19 119.5
C19 C20 C21 119.1(2)
C19 C20 H20 120.5
C21 C20 H20 120.5
C20 C21 C16 121.9(2)
C20 C21 Cl4 119.09(19)
C16 C21 Cl4 118.97(16)
O3 C22 C23 107.22(17)
O3 C22 H22A 110.3
C23 C22 H22A 110.3
O3 C22 H22B 110.3
C23 C22 H22B 110.3
H22A C22 H22B 108.5
C22 C23 C24 110.72(19)
C22 C23 H23A 109.5
C24 C23 H23A 109.5
C22 C23 H23B 109.5
C24 C23 H23B 109.5
H23A C23 H23B 108.1
C25 C24 C23 113.3(2)
C25 C24 H24A 108.9
C23 C24 H24A 108.9
C25 C24 H24B 108.9
C23 C24 H24B 108.9
H24A C24 H24B 107.7
C24 C25 H25A 109.5
C24 C25 H25B 109.5
H25A C25 H25B 109.5
C24 C25 H25C 109.5
H25A C25 H25C 109.5
H25B C25 H25C 109.5
C9 N1 C6 109.73(16)
C9 N1 H1N 120.8(15)
C6 N1 H1N 129.5(15)
C14 N2 C11 104.11(16)
C4 O2 C1 109.21(15)
C14 O3 C22 115.93(16)

loop_
_geom_bond_atom_site_label_1
_geom_bond_atom_site_label_2
_geom_bond_distance
C1 O1 1.188(3)
C1 O2 1.400(2)
C1 C2 1.466(3)
C2 C3 1.341(3)
C2 Cl1 1.6880(19)
C3 C4 1.445(2)
C3 Cl2 1.690(2)
C4 C5 1.362(3)
C4 O2 1.376(2)
C5 C15 1.439(3)
C5 C6 1.441(2)
C6 N1 1.368(2)
C6 C7 1.398(3)
C7 C8 1.397(3)
C7 H7 0.9500
C8 C9 1.388(3)
C8 H8 0.9500
C9 N1 1.364(2)
C9 C10 1.440(3)
C10 C11 1.356(3)
C10 C16 1.493(3)
C11 N2 1.413(2)
C11 C12 1.463(3)
C12 C13 1.338(3)
C12 H12 0.9500
C13 C14 1.460(3)
C13 H13 0.9500
C14 N2 1.301(3)
C14 O3 1.333(2)
C15 N3 1.142(3)
C16 C17 1.389(3)
C16 C21 1.396(3)
C17 C18 1.391(3)
C17 Cl3 1.739(2)
C18 C19 1.370(4)
C18 H18 0.9500
C19 C20 1.378(4)
C19 H19 0.9500
C20 C21 1.391(3)
C20 H20 0.9500
C21 Cl4 1.733(2)
C22 O3 1.452(2)
C22 C23 1.510(3)
C22 H22A 0.9900
C22 H22B 0.9900
C23 C24 1.523(3)
C23 H23A 0.9900
C23 H23B 0.9900
C24 C25 1.515(4)
C24 H24A 0.9900
C24 H24B 0.9900
C25 H25A 0.9800
C25 H25B 0.9800
C25 H25C 0.9800
N1 H1N 0.88(2)

loop_
_geom_torsion_atom_site_label_1
_geom_torsion_atom_site_label_2
_geom_torsion_atom_site_label_3
_geom_torsion_atom_site_label_4
_geom_torsion
O1 C1 C2 C3 179.1(2)
O2 C1 C2 C3 -0.6(2)
O1 C1 C2 Cl1 -0.7(4)
O2 C1 C2 Cl1 179.57(14)
C1 C2 C3 C4 1.2(2)
Cl1 C2 C3 C4 -178.97(16)
C1 C2 C3 Cl2 -178.82(15)
Cl1 C2 C3 Cl2 1.0(3)
C2 C3 C4 C5 176.8(2)
Cl2 C3 C4 C5 -3.2(3)
C2 C3 C4 O2 -1.4(2)
Cl2 C3 C4 O2 178.62(14)
O2 C4 C5 C15 178.47(17)
C3 C4 C5 C15 0.5(3)
O2 C4 C5 C6 -0.7(3)
C3 C4 C5 C6 -178.7(2)
C4 C5 C6 N1 179.13(19)
C15 C5 C6 N1 -0.1(3)
C4 C5 C6 C7 0.7(3)
C15 C5 C6 C7 -178.5(2)
N1 C6 C7 C8 -0.2(2)
C5 C6 C7 C8 178.3(2)
C6 C7 C8 C9 0.5(2)
C7 C8 C9 N1 -0.6(2)
C7 C8 C9 C10 177.2(2)
N1 C9 C10 C11 0.1(3)
C8 C9 C10 C11 -177.4(2)
N1 C9 C10 C16 178.86(19)
C8 C9 C10 C16 1.3(3)
C9 C10 C11 N2 -3.6(3)
C16 C10 C11 N2 177.67(19)
C9 C10 C11 C12 176.1(2)
C16 C10 C11 C12 -2.6(3)
C10 C11 C12 C13 -179.6(2)
N2 C11 C12 C13 0.2(2)
C11 C12 C13 C14 -0.7(2)
C12 C13 C14 N2 1.1(3)
C12 C13 C14 O3 -178.5(2)
C4 C5 C15 N3 -176.7(18)
C6 C5 C15 N3 3(2)
C11 C10 C16 C17 87.8(3)
C9 C10 C16 C17 -91.0(2)
C11 C10 C16 C21 -94.0(2)
C9 C10 C16 C21 87.1(2)
C21 C16 C17 C18 0.0(3)
C10 C16 C17 C18 178.2(2)
C21 C16 C17 Cl3 -179.87(15)
C10 C16 C17 Cl3 -1.6(3)
C16 C17 C18 C19 0.7(3)
Cl3 C17 C18 C19 -179.40(18)
C17 C18 C19 C20 -0.5(4)
C18 C19 C20 C21 -0.5(4)
C19 C20 C21 C16 1.3(3)
C19 C20 C21 Cl4 -178.33(18)
C17 C16 C21 C20 -1.0(3)
C10 C16 C21 C20 -179.26(19)
C17 C16 C21 Cl4 178.60(15)
C10 C16 C21 Cl4 0.4(3)
O3 C22 C23 C24 179.6(2)
C22 C23 C24 C25 -177.2(3)
C8 C9 N1 C6 0.5(2)
C10 C9 N1 C6 -177.50(19)
C7 C6 N1 C9 -0.1(2)
C5 C6 N1 C9 -178.91(17)
O3 C14 N2 C11 178.6(2)
C13 C14 N2 C11 -1.0(2)
C10 C11 N2 C14 -179.7(2)
C12 C11 N2 C14 0.5(2)
C5 C4 O2 C1 -177.42(17)
C3 C4 O2 C1 1.0(2)
O1 C1 O2 C4 180.0(2)
C2 C1 O2 C4 -0.3(2)
N2 C14 O3 C22 -4.5(3)
C13 C14 O3 C22 175.02(19)
C23 C22 O3 C14 -179.83(18)
